data_4343073
loop_
_publ_author_name
'Del Castillo, Trevor J.'
'Thompson, Niklas B.'
'Suess, Daniel L. M.'
'Ung, Ga\"el'
'Peters, Jonas C.'

_publ_section_title
;
 Evaluating Molecular Cobalt Complexes for the Conversion of N2 to NH3.
;
_journal_issue 19
_journal_name_full 'Inorganic chemistry'
_journal_page_first 9256
_journal_page_last 9262
_journal_paper_doi 10.1021/acs.inorgchem.5b00645
_journal_volume 54
_journal_year 2015
_chemical_formula_moiety 'C39 H60 Cl Co N P3, C24 H20 B'
_chemical_formula_sum 'C63 H80 B Cl Co N P3'
_chemical_formula_weight 1049.38
_chemical_name_systematic
;
 ?
;
_space_group_crystal_system triclinic
_space_group_IT_number 2
_space_group_name_Hall '-P 1'
_space_group_name_H-M_alt 'P -1'
_symmetry_space_group_name_Hall '-P 1'
_symmetry_space_group_name_H-M 'P -1'
_atom_sites_solution_hydrogens geom
_atom_sites_solution_primary direct
_audit_creation_date 2014-02-19
_audit_creation_method
;
Olex2 1.2
(compiled 2014.02.11 svn.r2872 for OlexSys, GUI svn.r4765)
;
_cell_angle_alpha 83.935(3)
_cell_angle_beta 79.063(3)
_cell_angle_gamma 89.303(3)
_cell_formula_units_Z 2
_cell_length_a 10.9491(7)
_cell_length_b 14.9096(10)
_cell_length_c 17.8512(11)
_cell_measurement_reflns_used 9928
_cell_measurement_temperature 100(2)
_cell_measurement_theta_max 24.67
_cell_measurement_theta_min 2.33
_cell_volume 2845.1(3)
_computing_molecular_graphics 'Olex2 (Dolomanov et al., 2009)'
_computing_publication_material 'Olex2 (Dolomanov et al., 2009)'
_computing_structure_refinement 'XL (Sheldrick, 2008)'
_computing_structure_solution 'XS (Sheldrick, 2008)'
_diffrn_ambient_temperature 100.0
_diffrn_measured_fraction_theta_full 1.000
_diffrn_measured_fraction_theta_max 0.997
_diffrn_measurement_device_type 'Bruker APEX-II CCD'
_diffrn_measurement_method '\f and \w scans'
_diffrn_radiation_type MoK\a
_diffrn_radiation_wavelength 0.71073
_diffrn_reflns_av_R_equivalents 0.0972
_diffrn_reflns_av_unetI/netI 0.0851
_diffrn_reflns_laue_measured_fraction_full 1.000
_diffrn_reflns_laue_measured_fraction_max 0.997
_diffrn_reflns_limit_h_max 15
_diffrn_reflns_limit_h_min -15
_diffrn_reflns_limit_k_max 20
_diffrn_reflns_limit_k_min -20
_diffrn_reflns_limit_l_max 24
_diffrn_reflns_limit_l_min -24
_diffrn_reflns_number 103727
_diffrn_reflns_point_group_measured_fraction_full 1.000
_diffrn_reflns_point_group_measured_fraction_max 0.997
_diffrn_reflns_theta_full 25.000
_diffrn_reflns_theta_max 29.630
_diffrn_reflns_theta_min 1.373
_diffrn_standards_number 0
_exptl_absorpt_coefficient_mu 0.472
_exptl_absorpt_correction_T_max 0.7459
_exptl_absorpt_correction_T_min 0.7030
_exptl_absorpt_correction_type multi-scan
_exptl_absorpt_process_details
;
SADABS-2012/1 (Bruker,2012) was used for absorption correction.
wR2(int) was 0.0781 before and 0.0668 after correction.
The Ratio of minimum to maximum transmission is 0.8254.
The \l/2 correction factor is 0.0015.
;
_exptl_crystal_colour purple
_exptl_crystal_density_diffrn 1.225
_exptl_crystal_description plate
_exptl_crystal_F_000 1118
_exptl_crystal_size_max 0.06
_exptl_crystal_size_mid 0.04
_exptl_crystal_size_min 0.02
_refine_diff_density_max 0.527
_refine_diff_density_min -0.528
_refine_diff_density_rms 0.074
_refine_ls_extinction_method none
_refine_ls_goodness_of_fit_ref 1.000
_refine_ls_hydrogen_treatment constr
_refine_ls_matrix_type full
_refine_ls_number_parameters 646
_refine_ls_number_reflns 15990
_refine_ls_number_restraints 0
_refine_ls_restrained_S_all 1.000
_refine_ls_R_factor_all 0.0986
_refine_ls_R_factor_gt 0.0457
_refine_ls_shift/su_max 0.001
_refine_ls_shift/su_mean 0.000
_refine_ls_structure_factor_coef Fsqd
_refine_ls_weighting_details 'w=1/[\s^2^(Fo^2^)+(0.0375P)^2^+0.8344P] where P=(Fo^2^+2Fc^2^)/3'
_refine_ls_weighting_scheme calc
_refine_ls_wR_factor_gt 0.0837
_refine_ls_wR_factor_ref 0.0978
_reflns_Friedel_coverage 0.000
_reflns_number_gt 10280
_reflns_number_total 15990
_reflns_threshold_expression 'I > 2\s(I)'
_cod_data_source_file ic5b00645_si_002.cif
_cod_data_source_block F_NArPCoClBPh4
_cod_depositor_comments 'Adding full bibliography for 4343069--4343073.cif.'
_cod_database_code 4343073
_shelxl_version_number 2013-4
_shelx_space_group_comment
;
The symmetry employed for this shelxl refinement is uniquely defined
by the following loop, which should always be used as a source of
symmetry information in preference to the above space-group names.
They are only intended as comments.
;
_olex2_refinement_description
;
1. Fixed Uiso
 At 1.2 times of:
  All C(H) groups
 At 1.5 times of:
  All C(H,H,H) groups
2.a Ternary CH refined with riding coordinates:
 C22(H22), C37(H37), C25(H25), C34(H34), C31(H31), C28(H28)
2.b Aromatic/amide H refined with riding coordinates:
 C17(H17), C2(H2), C9(H9), C16(H16), C19(H19), C10(H10), C3(H3), C5(H5),
 C12(H12), C57(H57), C47(H47), C41(H41), C61(H61), C53(H53), C60(H60), C49(H49),
  C51(H51), C63(H63), C54(H54), C50(H50), C45(H45), C43(H43), C56(H56),
 C42(H42), C48(H48), C44(H44), C55(H55), C62(H62), C59(H59)
2.c Idealised Me refined as rotating group:
 C36(H36A,H36B,H36C), C21(H21A,H21B,H21C), C23(H23A,H23B,H23C), C38(H38A,H38B,
 H38C), C39(H39A,H39B,H39C), C26(H26A,H26B,H26C), C24(H24A,H24B,H24C), C27(H27A,
 H27B,H27C), C32(H32A,H32B,H32C), C7(H7A,H7B,H7C), C35(H35A,H35B,H35C),
 C33(H33A,H33B,H33C), C14(H14A,H14B,H14C), C30(H30A,H30B,H30C), C29(H29A,H29B,
 H29C)
;

loop_
_space_group_symop_operation_xyz
'x, y, z'
'-x, -y, -z'

loop_
_atom_site_label
_atom_site_type_symbol
_atom_site_fract_x
_atom_site_fract_y
_atom_site_fract_z
_atom_site_U_iso_or_equiv
_atom_site_adp_type
_atom_site_occupancy
_atom_site_site_symmetry_order
_atom_site_calc_flag
_atom_site_refinement_flags_posn
Co1 Co 0.41519(2) 0.23645(2) 0.33399(2) 0.01360(7) Uani 1 1 d .
P2 P 0.27983(5) 0.33376(3) 0.41103(3) 0.01250(11) Uani 1 1 d .
P3 P 0.47786(5) 0.31417(4) 0.20595(3) 0.01552(11) Uani 1 1 d .
P1 P 0.32548(5) 0.08875(4) 0.33503(3) 0.01428(11) Uani 1 1 d .
Cl1 Cl 0.57362(5) 0.20933(4) 0.39548(3) 0.02490(12) Uani 1 1 d .
N1 N 0.21325(14) 0.26044(10) 0.27423(8) 0.0107(3) Uani 1 1 d .
C6 C 0.25243(17) 0.10201(13) 0.25041(11) 0.0137(4) Uani 1 1 d .
C20 C 0.12584(17) 0.29191(13) 0.40646(10) 0.0123(4) Uani 1 1 d .
C1 C 0.21157(17) 0.18765(13) 0.22614(10) 0.0119(4) Uani 1 1 d .
C13 C 0.34221(18) 0.38499(13) 0.19812(10) 0.0146(4) Uani 1 1 d .
C17 C -0.10057(18) 0.21309(13) 0.39797(11) 0.0162(4) Uani 1 1 d .
H17 H -0.1768 0.1851 0.3951 0.019 Uiso 1 1 calc R
C15 C 0.11066(17) 0.25442(13) 0.33992(10) 0.0122(4) Uani 1 1 d .
C2 C 0.17011(17) 0.20228(13) 0.15700(10) 0.0139(4) Uani 1 1 d .
H2 H 0.1436 0.2606 0.1403 0.017 Uiso 1 1 calc R
C9 C 0.11861(18) 0.40147(13) 0.22629(10) 0.0145(4) Uani 1 1 d .
H9 H 0.0387 0.3772 0.2489 0.017 Uiso 1 1 calc R
C8 C 0.22414(18) 0.35007(13) 0.23211(10) 0.0131(4) Uani 1 1 d .
C22 C 0.19811(19) 0.04516(14) 0.41467(11) 0.0186(4) Uani 1 1 d .
H22 H 0.1426 0.0974 0.4271 0.022 Uiso 1 1 calc R
C16 C -0.00183(17) 0.21427(13) 0.33643(11) 0.0147(4) Uani 1 1 d .
H16 H -0.0110 0.1876 0.2918 0.018 Uiso 1 1 calc R
C19 C 0.02363(18) 0.28972(13) 0.46738(11) 0.0150(4) Uani 1 1 d .
H19 H 0.0326 0.3149 0.5128 0.018 Uiso 1 1 calc R
C37 C 0.28788(18) 0.32214(13) 0.51397(10) 0.0151(4) Uani 1 1 d .
H37 H 0.2150 0.3539 0.5419 0.018 Uiso 1 1 calc R
C10 C 0.12873(19) 0.48715(14) 0.18818(11) 0.0174(4) Uani 1 1 d .
H10 H 0.0557 0.5208 0.1839 0.021 Uiso 1 1 calc R
C36 C 0.1862(2) 0.50450(14) 0.44534(12) 0.0237(5) Uani 1 1 d .
H36A H 0.1074 0.4712 0.4619 0.036 Uiso 1 1 calc GR
H36B H 0.1698 0.5660 0.4246 0.036 Uiso 1 1 calc GR
H36C H 0.2274 0.5067 0.4893 0.036 Uiso 1 1 calc GR
C25 C 0.43719(19) -0.00421(14) 0.31582(12) 0.0195(4) Uani 1 1 d .
H25 H 0.3899 -0.0585 0.3085 0.023 Uiso 1 1 calc R
C3 C 0.16738(18) 0.13216(14) 0.11250(11) 0.0168(4) Uani 1 1 d .
H3 H 0.1406 0.1433 0.0648 0.020 Uiso 1 1 calc R
C5 C 0.24527(18) 0.03240(14) 0.20512(11) 0.0170(4) Uani 1 1 d .
H5 H 0.2702 -0.0264 0.2219 0.020 Uiso 1 1 calc R
C21 C -0.20032(19) 0.25418(15) 0.52863(12) 0.0212(5) Uani 1 1 d .
H21A H -0.2501 0.3078 0.5192 0.032 Uiso 1 1 calc GR
H21B H -0.1709 0.2562 0.5770 0.032 Uiso 1 1 calc GR
H21C H -0.2515 0.2000 0.5318 0.032 Uiso 1 1 calc GR
C34 C 0.27048(19) 0.45699(13) 0.38317(11) 0.0180(4) Uani 1 1 d .
H34 H 0.2298 0.4638 0.3372 0.022 Uiso 1 1 calc R
C18 C -0.09012(18) 0.25198(13) 0.46370(11) 0.0158(4) Uani 1 1 d .
C4 C 0.20287(18) 0.04595(14) 0.13611(11) 0.0176(4) Uani 1 1 d .
C23 C 0.2441(2) 0.01103(14) 0.48881(11) 0.0231(5) Uani 1 1 d .
H23A H 0.2755 -0.0505 0.4852 0.035 Uiso 1 1 calc GR
H23B H 0.1751 0.0112 0.5327 0.035 Uiso 1 1 calc GR
H23C H 0.3110 0.0506 0.4957 0.035 Uiso 1 1 calc GR
C11 C 0.2451(2) 0.52500(14) 0.15579(11) 0.0186(4) Uani 1 1 d .
C31 C 0.49158(19) 0.24623(15) 0.12284(11) 0.0196(4) Uani 1 1 d .
H31 H 0.4310 0.1951 0.1400 0.024 Uiso 1 1 calc R
C38 C 0.2811(2) 0.22358(14) 0.54635(11) 0.0212(5) Uani 1 1 d .
H38A H 0.2073 0.1953 0.5349 0.032 Uiso 1 1 calc GR
H38B H 0.2758 0.2193 0.6020 0.032 Uiso 1 1 calc GR
H38C H 0.3559 0.1925 0.5229 0.032 Uiso 1 1 calc GR
C12 C 0.34978(19) 0.47294(14) 0.16137(11) 0.0188(4) Uani 1 1 d .
H12 H 0.4295 0.4980 0.1394 0.023 Uiso 1 1 calc R
C28 C 0.61432(19) 0.39225(15) 0.18993(12) 0.0226(5) Uani 1 1 d .
H28 H 0.5864 0.4443 0.2198 0.027 Uiso 1 1 calc R
C39 C 0.4073(2) 0.36639(15) 0.52655(12) 0.0212(5) Uani 1 1 d .
H39A H 0.4796 0.3410 0.4947 0.032 Uiso 1 1 calc GR
H39B H 0.4138 0.3549 0.5807 0.032 Uiso 1 1 calc GR
H39C H 0.4046 0.4316 0.5122 0.032 Uiso 1 1 calc GR
C26 C 0.5306(2) 0.02267(15) 0.24171(12) 0.0246(5) Uani 1 1 d .
H26A H 0.4857 0.0412 0.2001 0.037 Uiso 1 1 calc GR
H26B H 0.5836 -0.0289 0.2283 0.037 Uiso 1 1 calc GR
H26C H 0.5823 0.0729 0.2492 0.037 Uiso 1 1 calc GR
C24 C 0.1172(2) -0.02657(16) 0.39207(13) 0.0278(5) Uani 1 1 d .
H24A H 0.0735 0.0005 0.3523 0.042 Uiso 1 1 calc GR
H24B H 0.0563 -0.0505 0.4371 0.042 Uiso 1 1 calc GR
H24C H 0.1699 -0.0757 0.3723 0.042 Uiso 1 1 calc GR
C27 C 0.5101(2) -0.03020(16) 0.38047(13) 0.0287(5) Uani 1 1 d .
H27A H 0.5443 0.0244 0.3952 0.043 Uiso 1 1 calc GR
H27B H 0.5782 -0.0706 0.3625 0.043 Uiso 1 1 calc GR
H27C H 0.4543 -0.0610 0.4250 0.043 Uiso 1 1 calc GR
C32 C 0.6191(2) 0.20282(16) 0.10318(14) 0.0288(5) Uani 1 1 d .
H32A H 0.6794 0.2482 0.0750 0.043 Uiso 1 1 calc GR
H32B H 0.6138 0.1538 0.0713 0.043 Uiso 1 1 calc GR
H32C H 0.6459 0.1785 0.1506 0.043 Uiso 1 1 calc GR
C7 C 0.1944(2) -0.03096(15) 0.08885(13) 0.0279(5) Uani 1 1 d .
H7A H 0.1131 -0.0301 0.0734 0.042 Uiso 1 1 calc GR
H7B H 0.2043 -0.0883 0.1194 0.042 Uiso 1 1 calc GR
H7C H 0.2603 -0.0245 0.0430 0.042 Uiso 1 1 calc GR
C35 C 0.3977(2) 0.50323(15) 0.35824(12) 0.0262(5) Uani 1 1 d .
H35A H 0.4328 0.5115 0.4037 0.039 Uiso 1 1 calc GR
H35B H 0.3884 0.5622 0.3300 0.039 Uiso 1 1 calc GR
H35C H 0.4535 0.4657 0.3251 0.039 Uiso 1 1 calc GR
C33 C 0.4532(2) 0.29607(17) 0.05175(12) 0.0281(5) Uani 1 1 d .
H33A H 0.3675 0.3171 0.0651 0.042 Uiso 1 1 calc GR
H33B H 0.4589 0.2552 0.0117 0.042 Uiso 1 1 calc GR
H33C H 0.5088 0.3480 0.0329 0.042 Uiso 1 1 calc GR
C14 C 0.2552(2) 0.61921(14) 0.11593(13) 0.0281(5) Uani 1 1 d .
H14A H 0.2272 0.6199 0.0669 0.042 Uiso 1 1 calc GR
H14B H 0.3420 0.6397 0.1066 0.042 Uiso 1 1 calc GR
H14C H 0.2031 0.6595 0.1483 0.042 Uiso 1 1 calc GR
C30 C 0.7207(2) 0.34819(18) 0.22500(14) 0.0344(6) Uani 1 1 d .
H30A H 0.6898 0.3271 0.2791 0.052 Uiso 1 1 calc GR
H30B H 0.7877 0.3924 0.2211 0.052 Uiso 1 1 calc GR
H30C H 0.7525 0.2969 0.1973 0.052 Uiso 1 1 calc GR
C52 C 0.64074(19) 0.77560(13) 0.19190(11) 0.0167(4) Uani 1 1 d .
C40 C 0.84277(19) 0.70041(14) 0.24238(11) 0.0193(4) Uani 1 1 d .
C58 C 0.85579(19) 0.73502(14) 0.09721(11) 0.0175(4) Uani 1 1 d .
C57 C 0.57855(19) 0.80338(15) 0.13162(12) 0.0216(5) Uani 1 1 d .
H57 H 0.6264 0.8169 0.0815 0.026 Uiso 1 1 calc R
C47 C 0.84155(19) 0.94187(14) 0.11797(12) 0.0208(5) Uani 1 1 d .
H47 H 0.8343 0.9215 0.0703 0.025 Uiso 1 1 calc R
C41 C 0.7820(2) 0.61798(15) 0.26961(12) 0.0229(5) Uani 1 1 d .
H41 H 0.7054 0.6064 0.2547 0.027 Uiso 1 1 calc R
C61 C 0.9780(2) 0.65066(15) -0.03194(12) 0.0241(5) Uani 1 1 d .
H61 H 1.0199 0.6218 -0.0744 0.029 Uiso 1 1 calc R
C53 C 0.5631(2) 0.75857(14) 0.26370(12) 0.0213(5) Uani 1 1 d .
H53 H 0.6003 0.7411 0.3069 0.026 Uiso 1 1 calc R
C60 C 0.8594(2) 0.62438(15) 0.00440(12) 0.0220(5) Uani 1 1 d .
H60 H 0.8182 0.5775 -0.0134 0.026 Uiso 1 1 calc R
C49 C 0.87002(19) 1.06527(15) 0.18905(13) 0.0231(5) Uani 1 1 d .
H49 H 0.8820 1.1278 0.1913 0.028 Uiso 1 1 calc R
C46 C 0.83257(18) 0.87800(14) 0.18260(11) 0.0177(4) Uani 1 1 d .
C51 C 0.84417(19) 0.91377(15) 0.25036(12) 0.0211(5) Uani 1 1 d .
H51 H 0.8397 0.8738 0.2959 0.025 Uiso 1 1 calc R
C63 C 0.97522(19) 0.76024(15) 0.05825(12) 0.0219(5) Uani 1 1 d .
H63 H 1.0173 0.8068 0.0759 0.026 Uiso 1 1 calc R
C54 C 0.4346(2) 0.76582(14) 0.27520(13) 0.0247(5) Uani 1 1 d .
H54 H 0.3861 0.7527 0.3252 0.030 Uiso 1 1 calc R
C50 C 0.86196(19) 1.00510(15) 0.25388(13) 0.0232(5) Uani 1 1 d .
H50 H 0.8686 1.0263 0.3013 0.028 Uiso 1 1 calc R
C45 C 0.9569(2) 0.71178(16) 0.26570(12) 0.0238(5) Uani 1 1 d .
H45 H 1.0026 0.7662 0.2486 0.029 Uiso 1 1 calc R
B1 B 0.7931(2) 0.77297(16) 0.17916(13) 0.0179(5) Uani 1 1 d .
C43 C 0.9409(2) 0.56625(16) 0.33991(12) 0.0279(5) Uani 1 1 d .
H43 H 0.9731 0.5219 0.3731 0.033 Uiso 1 1 calc R
C56 C 0.4502(2) 0.81203(16) 0.14193(13) 0.0267(5) Uani 1 1 d .
H56 H 0.4124 0.8317 0.0994 0.032 Uiso 1 1 calc R
C42 C 0.8291(2) 0.55210(15) 0.31765(12) 0.0264(5) Uani 1 1 d .
H42 H 0.7843 0.4974 0.3351 0.032 Uiso 1 1 calc R
C48 C 0.86040(19) 1.03304(15) 0.12052(12) 0.0227(5) Uani 1 1 d .
H48 H 0.8667 1.0735 0.0751 0.027 Uiso 1 1 calc R
C44 C 1.0049(2) 0.64576(16) 0.31315(12) 0.0282(5) Uani 1 1 d .
H44 H 1.0827 0.6557 0.3272 0.034 Uiso 1 1 calc R
C55 C 0.3773(2) 0.79205(15) 0.21392(13) 0.0263(5) Uani 1 1 d .
H55 H 0.2893 0.7963 0.2211 0.032 Uiso 1 1 calc R
C62 C 1.0350(2) 0.71998(16) -0.00529(12) 0.0258(5) Uani 1 1 d .
H62 H 1.1157 0.7402 -0.0307 0.031 Uiso 1 1 calc R
C59 C 0.7999(2) 0.66642(14) 0.06715(11) 0.0206(5) Uani 1 1 d .
H59 H 0.7176 0.6478 0.0907 0.025 Uiso 1 1 calc R
C29 C 0.6673(2) 0.43329(16) 0.10774(13) 0.0302(5) Uani 1 1 d .
H29A H 0.7045 0.3856 0.0772 0.045 Uiso 1 1 calc GR
H29B H 0.7309 0.4785 0.1089 0.045 Uiso 1 1 calc GR
H29C H 0.6002 0.4620 0.0848 0.045 Uiso 1 1 calc GR

loop_
_atom_site_aniso_label
_atom_site_aniso_U_11
_atom_site_aniso_U_22
_atom_site_aniso_U_33
_atom_site_aniso_U_23
_atom_site_aniso_U_13
_atom_site_aniso_U_12
Co1 0.01033(13) 0.01810(15) 0.01328(14) -0.00293(11) -0.00389(10) 0.00173(11)
P2 0.0116(2) 0.0160(3) 0.0109(2) -0.0025(2) -0.00394(19) 0.0002(2)
P3 0.0112(3) 0.0200(3) 0.0151(3) -0.0023(2) -0.0016(2) 0.0001(2)
P1 0.0136(3) 0.0169(3) 0.0136(3) -0.0019(2) -0.0060(2) 0.0041(2)
Cl1 0.0149(3) 0.0361(3) 0.0271(3) -0.0059(2) -0.0115(2) 0.0054(2)
N1 0.0106(8) 0.0120(8) 0.0094(8) -0.0012(6) -0.0020(6) 0.0005(6)
C6 0.0099(9) 0.0181(10) 0.0138(9) -0.0022(8) -0.0039(7) 0.0004(8)
C20 0.0117(9) 0.0126(10) 0.0129(9) -0.0018(7) -0.0032(7) 0.0031(7)
C1 0.0085(9) 0.0157(10) 0.0119(9) -0.0039(8) -0.0013(7) 0.0000(7)
C13 0.0140(10) 0.0196(11) 0.0109(9) -0.0041(8) -0.0028(8) 0.0016(8)
C17 0.0118(10) 0.0183(10) 0.0179(10) -0.0022(8) -0.0017(8) -0.0008(8)
C15 0.0108(9) 0.0133(10) 0.0118(9) 0.0009(7) -0.0022(7) 0.0036(7)
C2 0.0126(10) 0.0163(10) 0.0125(9) -0.0004(8) -0.0022(7) 0.0016(8)
C9 0.0159(10) 0.0177(10) 0.0107(9) -0.0034(8) -0.0038(8) 0.0015(8)
C8 0.0181(10) 0.0144(10) 0.0077(9) -0.0021(7) -0.0044(7) 0.0014(8)
C22 0.0185(11) 0.0200(11) 0.0167(10) 0.0002(8) -0.0032(8) 0.0038(9)
C16 0.0133(10) 0.0178(10) 0.0146(10) -0.0024(8) -0.0062(8) 0.0023(8)
C19 0.0161(10) 0.0155(10) 0.0140(10) -0.0040(8) -0.0032(8) 0.0028(8)
C37 0.0154(10) 0.0207(11) 0.0103(9) -0.0034(8) -0.0041(8) 0.0012(8)
C10 0.0224(11) 0.0192(11) 0.0121(9) -0.0047(8) -0.0059(8) 0.0073(9)
C36 0.0320(13) 0.0170(11) 0.0251(12) -0.0041(9) -0.0120(10) 0.0061(9)
C25 0.0195(11) 0.0184(11) 0.0228(11) -0.0056(9) -0.0083(9) 0.0076(9)
C3 0.0141(10) 0.0241(11) 0.0140(10) -0.0056(8) -0.0056(8) 0.0023(8)
C5 0.0148(10) 0.0164(10) 0.0214(11) -0.0043(8) -0.0062(8) 0.0028(8)
C21 0.0155(11) 0.0237(12) 0.0228(11) -0.0056(9) 0.0019(9) -0.0012(9)
C34 0.0251(11) 0.0171(11) 0.0143(10) -0.0019(8) -0.0096(8) -0.0004(9)
C18 0.0143(10) 0.0152(10) 0.0172(10) -0.0019(8) -0.0013(8) 0.0023(8)
C4 0.0144(10) 0.0229(11) 0.0178(10) -0.0096(9) -0.0047(8) 0.0026(8)
C23 0.0309(13) 0.0205(11) 0.0176(11) 0.0014(9) -0.0060(9) 0.0007(10)
C11 0.0263(12) 0.0175(11) 0.0121(10) -0.0019(8) -0.0039(8) 0.0017(9)
C31 0.0146(10) 0.0243(12) 0.0202(11) -0.0083(9) -0.0002(8) 0.0002(9)
C38 0.0253(12) 0.0236(12) 0.0159(10) 0.0009(9) -0.0084(9) -0.0006(9)
C12 0.0193(11) 0.0216(11) 0.0135(10) 0.0003(8) 0.0004(8) -0.0025(9)
C28 0.0188(11) 0.0240(12) 0.0238(11) -0.0044(9) 0.0007(9) -0.0050(9)
C39 0.0243(12) 0.0244(12) 0.0178(11) -0.0024(9) -0.0108(9) -0.0026(9)
C26 0.0193(11) 0.0315(13) 0.0246(12) -0.0069(10) -0.0063(9) 0.0106(10)
C24 0.0232(12) 0.0342(14) 0.0256(12) 0.0061(10) -0.0078(10) -0.0064(10)
C27 0.0280(13) 0.0308(13) 0.0298(13) -0.0039(10) -0.0124(10) 0.0149(10)
C32 0.0180(12) 0.0300(13) 0.0368(14) -0.0109(11) 0.0027(10) 0.0027(10)
C7 0.0318(13) 0.0285(13) 0.0303(13) -0.0144(10) -0.0173(10) 0.0078(10)
C35 0.0343(13) 0.0238(12) 0.0209(11) -0.0011(9) -0.0064(10) -0.0098(10)
C33 0.0258(12) 0.0414(15) 0.0172(11) -0.0071(10) -0.0022(9) 0.0011(11)
C14 0.0359(14) 0.0209(12) 0.0247(12) 0.0031(10) -0.0019(10) 0.0019(10)
C30 0.0172(12) 0.0521(17) 0.0345(14) -0.0036(12) -0.0065(10) -0.0090(11)
C52 0.0210(11) 0.0153(10) 0.0144(10) -0.0049(8) -0.0028(8) 0.0013(8)
C40 0.0222(11) 0.0239(11) 0.0125(10) -0.0064(8) -0.0031(8) 0.0056(9)
C58 0.0183(11) 0.0195(11) 0.0148(10) 0.0018(8) -0.0058(8) 0.0059(8)
C57 0.0205(11) 0.0288(12) 0.0165(10) -0.0055(9) -0.0046(9) 0.0047(9)
C47 0.0204(11) 0.0248(12) 0.0185(11) -0.0046(9) -0.0057(9) 0.0028(9)
C41 0.0253(12) 0.0259(12) 0.0184(11) -0.0053(9) -0.0055(9) 0.0075(10)
C61 0.0260(12) 0.0290(13) 0.0157(11) -0.0014(9) -0.0013(9) 0.0125(10)
C53 0.0258(12) 0.0210(11) 0.0170(10) -0.0013(9) -0.0043(9) 0.0035(9)
C60 0.0261(12) 0.0224(12) 0.0178(11) -0.0028(9) -0.0044(9) 0.0023(9)
C49 0.0149(11) 0.0222(12) 0.0346(13) -0.0073(10) -0.0083(9) 0.0013(9)
C46 0.0115(10) 0.0224(11) 0.0203(10) -0.0055(9) -0.0039(8) 0.0037(8)
C51 0.0181(11) 0.0273(12) 0.0188(11) -0.0036(9) -0.0049(9) 0.0019(9)
C63 0.0192(11) 0.0220(11) 0.0255(12) -0.0027(9) -0.0068(9) 0.0032(9)
C54 0.0267(12) 0.0210(12) 0.0232(12) -0.0057(9) 0.0052(9) 0.0011(9)
C50 0.0185(11) 0.0302(13) 0.0248(12) -0.0106(10) -0.0094(9) 0.0020(9)
C45 0.0237(12) 0.0299(13) 0.0200(11) -0.0062(9) -0.0079(9) 0.0078(10)
B1 0.0179(12) 0.0214(12) 0.0147(11) -0.0010(9) -0.0041(9) 0.0015(10)
C43 0.0373(14) 0.0347(14) 0.0121(10) -0.0045(10) -0.0059(9) 0.0182(11)
C56 0.0234(12) 0.0342(14) 0.0263(12) -0.0095(10) -0.0112(10) 0.0073(10)
C42 0.0367(14) 0.0246(12) 0.0164(11) -0.0023(9) -0.0018(10) 0.0093(10)
C48 0.0201(11) 0.0224(12) 0.0250(12) 0.0003(9) -0.0046(9) 0.0032(9)
C44 0.0284(13) 0.0389(14) 0.0205(11) -0.0090(10) -0.0107(10) 0.0146(11)
C55 0.0167(11) 0.0281(13) 0.0354(13) -0.0134(10) -0.0031(10) 0.0028(9)
C62 0.0152(11) 0.0336(13) 0.0257(12) 0.0010(10) 0.0012(9) 0.0067(10)
C59 0.0205(11) 0.0227(11) 0.0172(11) -0.0007(9) -0.0010(8) 0.0007(9)
C29 0.0236(12) 0.0295(13) 0.0329(13) -0.0007(11) 0.0054(10) -0.0039(10)

loop_
_atom_type_symbol
_atom_type_description
_atom_type_scat_dispersion_real
_atom_type_scat_dispersion_imag
_atom_type_scat_source
C C 0.0033 0.0016 'International Tables Vol C Tables 4.2.6.8 and 6.1.1.4'
H H 0.0000 0.0000 'International Tables Vol C Tables 4.2.6.8 and 6.1.1.4'
B B 0.0013 0.0007 'International Tables Vol C Tables 4.2.6.8 and 6.1.1.4'
Cl Cl 0.1484 0.1585 'International Tables Vol C Tables 4.2.6.8 and 6.1.1.4'
Co Co 0.3494 0.9721 'International Tables Vol C Tables 4.2.6.8 and 6.1.1.4'
N N 0.0061 0.0033 'International Tables Vol C Tables 4.2.6.8 and 6.1.1.4'
P P 0.1023 0.0942 'International Tables Vol C Tables 4.2.6.8 and 6.1.1.4'

loop_
_geom_angle_atom_site_label_1
_geom_angle_atom_site_label_2
_geom_angle_atom_site_label_3
_geom_angle
P2 Co1 P3 108.43(2)
P2 Co1 P1 112.96(2)
P1 Co1 P3 113.44(2)
Cl1 Co1 P2 104.62(2)
Cl1 Co1 P3 113.26(2)
Cl1 Co1 P1 103.81(2)
C20 P2 Co1 102.40(6)
C20 P2 C37 105.43(9)
C20 P2 C34 103.52(9)
C37 P2 Co1 115.50(7)
C37 P2 C34 105.51(9)
C34 P2 Co1 122.49(7)
C13 P3 Co1 101.23(6)
C13 P3 C31 103.58(9)
C13 P3 C28 106.33(10)
C31 P3 Co1 117.87(7)
C31 P3 C28 108.91(10)
C28 P3 Co1 117.00(7)
C6 P1 Co1 102.68(7)
C6 P1 C22 104.28(9)
C6 P1 C25 103.68(9)
C22 P1 Co1 120.29(7)
C25 P1 Co1 116.12(7)
C25 P1 C22 107.60(10)
C1 N1 C15 112.77(14)
C1 N1 C8 113.95(14)
C8 N1 C15 111.96(14)
C1 C6 P1 118.73(14)
C5 C6 P1 122.82(15)
C5 C6 C1 118.21(17)
C15 C20 P2 118.08(14)
C19 C20 P2 123.87(14)
C19 C20 C15 117.93(17)
C6 C1 N1 119.12(16)
C2 C1 N1 120.85(17)
C2 C1 C6 120.03(17)
C8 C13 P3 118.33(15)
C12 C13 P3 123.71(15)
C12 C13 C8 117.95(18)
C16 C17 C18 121.21(18)
C20 C15 N1 118.95(16)
C16 C15 N1 120.83(16)
C16 C15 C20 120.20(17)
C3 C2 C1 120.18(18)
C10 C9 C8 120.80(19)
C13 C8 N1 119.43(17)
C9 C8 N1 120.62(17)
C9 C8 C13 119.95(18)
C23 C22 P1 113.31(14)
C24 C22 P1 113.10(14)
C24 C22 C23 110.53(17)
C17 C16 C15 120.14(18)
C18 C19 C20 122.33(18)
C38 C37 P2 110.83(13)
C38 C37 C39 110.45(16)
C39 C37 P2 110.54(13)
C9 C10 C11 120.70(19)
C26 C25 P1 109.44(14)
C26 C25 C27 108.31(17)
C27 C25 P1 114.00(14)
C2 C3 C4 121.27(18)
C4 C5 C6 122.30(19)
C36 C34 P2 111.99(14)
C35 C34 P2 113.44(15)
C35 C34 C36 111.76(17)
C17 C18 C19 118.13(18)
C17 C18 C21 120.58(18)
C19 C18 C21 121.28(18)
C3 C4 C5 117.95(18)
C3 C4 C7 120.92(18)
C5 C4 C7 121.13(19)
C10 C11 C14 120.29(19)
C12 C11 C10 118.07(19)
C12 C11 C14 121.65(19)
C32 C31 P3 112.80(15)
C32 C31 C33 111.50(18)
C33 C31 P3 114.34(15)
C11 C12 C13 122.49(19)
C30 C28 P3 110.72(15)
C30 C28 C29 108.69(18)
C29 C28 P3 118.59(15)
C57 C52 B1 121.85(18)
C53 C52 C57 114.55(19)
C53 C52 B1 123.36(18)
C41 C40 C45 115.22(19)
C41 C40 B1 122.09(18)
C45 C40 B1 122.26(19)
C63 C58 B1 122.25(19)
C63 C58 C59 115.09(19)
C59 C58 B1 122.15(18)
C56 C57 C52 123.0(2)
C48 C47 C46 123.0(2)
C42 C41 C40 122.9(2)
C60 C61 C62 118.6(2)
C54 C53 C52 123.4(2)
C61 C60 C59 120.1(2)
C50 C49 C48 118.9(2)
C47 C46 B1 121.12(18)
C51 C46 C47 114.69(19)
C51 C46 B1 123.70(18)
C50 C51 C46 122.9(2)
C62 C63 C58 122.6(2)
C55 C54 C53 120.0(2)
C49 C50 C51 120.4(2)
C44 C45 C40 122.1(2)
C52 B1 C40 112.37(17)
C52 B1 C58 112.07(16)
C40 B1 C58 102.40(16)
C46 B1 C52 103.78(16)
C46 B1 C40 114.22(17)
C46 B1 C58 112.32(17)
C44 C43 C42 118.9(2)
C55 C56 C57 120.2(2)
C43 C42 C41 120.1(2)
C49 C48 C47 120.1(2)
C43 C44 C45 120.8(2)
C54 C55 C56 118.9(2)
C61 C62 C63 120.6(2)
C60 C59 C58 123.0(2)

loop_
_geom_bond_atom_site_label_1
_geom_bond_atom_site_label_2
_geom_bond_distance
Co1 P2 2.4061(6)
Co1 P3 2.4294(6)
Co1 P1 2.4190(6)
Co1 Cl1 2.2336(6)
P2 C20 1.8241(19)
P2 C37 1.8463(19)
P2 C34 1.859(2)
P3 C13 1.830(2)
P3 C31 1.865(2)
P3 C28 1.865(2)
P1 C6 1.8309(19)
P1 C22 1.861(2)
P1 C25 1.853(2)
N1 C1 1.455(2)
N1 C15 1.458(2)
N1 C8 1.457(2)
C6 C1 1.400(3)
C6 C5 1.393(3)
C20 C15 1.403(3)
C20 C19 1.403(3)
C1 C2 1.389(2)
C13 C8 1.401(3)
C13 C12 1.399(3)
C17 C16 1.386(3)
C17 C18 1.387(3)
C15 C16 1.391(3)
C2 C3 1.382(3)
C9 C8 1.393(3)
C9 C10 1.378(3)
C22 C23 1.539(3)
C22 C24 1.530(3)
C19 C18 1.388(3)
C37 C38 1.518(3)
C37 C39 1.536(3)
C10 C11 1.395(3)
C36 C34 1.532(3)
C25 C26 1.530(3)
C25 C27 1.539(3)
C3 C4 1.384(3)
C5 C4 1.391(3)
C21 C18 1.509(3)
C34 C35 1.529(3)
C4 C7 1.507(3)
C11 C12 1.390(3)
C11 C14 1.501(3)
C31 C32 1.527(3)
C31 C33 1.528(3)
C28 C30 1.533(3)
C28 C29 1.536(3)
C52 C57 1.404(3)
C52 C53 1.397(3)
C52 B1 1.640(3)
C40 C41 1.400(3)
C40 C45 1.407(3)
C40 B1 1.644(3)
C58 C63 1.395(3)
C58 B1 1.648(3)
C58 C59 1.402(3)
C57 C56 1.389(3)
C47 C46 1.405(3)
C47 C48 1.384(3)
C41 C42 1.394(3)
C61 C60 1.379(3)
C61 C62 1.384(3)
C53 C54 1.388(3)
C60 C59 1.391(3)
C49 C50 1.377(3)
C49 C48 1.383(3)
C46 C51 1.400(3)
C46 B1 1.640(3)
C51 C50 1.388(3)
C63 C62 1.388(3)
C54 C55 1.381(3)
C45 C44 1.394(3)
C43 C42 1.382(3)
C43 C44 1.378(3)
C56 C55 1.383(3)
